data_7712314
loop_
_publ_author_name
'Singh, Vaishali'
'Kala, Shubhra'
'Rom, Tanmay'
'Paul, Avijit'
'Pandey, Rampal'

_publ_section_title
;
 A Multi-cation Responsive Ni(II)-Supramolecular Metallogel Mimics as
 Molecular Keypad Lock via Reversible Fluorescence Switching
;
_journal_name_full 'Dalton Transactions'
_journal_paper_doi 10.1039/D2DT03714A
_journal_year 2023
_chemical_formula_sum 'C42 H56 N6 Ni O2'
_chemical_formula_weight 735.63
_space_group_crystal_system triclinic
_space_group_IT_number 2
_space_group_name_Hall '-P 1'
_space_group_name_H-M_alt 'P -1'
_atom_sites_solution_hydrogens mixed
_audit_block_doi 10.5517/ccdc.csd.cc2cx5j0
_audit_creation_method SHELXL-2018/3
_audit_update_record
;
2022-08-17 deposited with the CCDC.	2023-02-14 downloaded from the CCDC.
;
_cell_angle_alpha 72.8000(10)
_cell_angle_beta 75.3860(10)
_cell_angle_gamma 73.838(2)
_cell_formula_units_Z 1
_cell_length_a 9.0649(4)
_cell_length_b 9.0718(4)
_cell_length_c 12.9046(6)
_cell_measurement_reflns_used 3319
_cell_measurement_temperature 296(2)
_cell_measurement_theta_max 24.998
_cell_measurement_theta_min 1.681
_cell_volume 956.83(8)
_computing_cell_refinement 'SAINT V8.37A (Bruker, 2016)'
_computing_data_collection 'Apex3 v2016.9-0 (Bruker, 2016)'
_computing_data_reduction 'SAINT V8.37A (Bruker, 2016)'
_computing_molecular_graphics 'Ortep-3 for windows (Farrugia, 1999)'
_computing_publication_material 'PLATON (Spek, 2003)'
_computing_structure_refinement 'SHELXL-2018/3 (Sheldrick, 2018)'
_computing_structure_solution 'SHELXT 2018/2 (Sheldrick, 2018)'
_diffrn_ambient_temperature 296(2)
_diffrn_measured_fraction_theta_full 0.984
_diffrn_measured_fraction_theta_max 0.984
_diffrn_measurement_device_type 'Bruker D8 Quest PHOTON II diffractometer'
_diffrn_measurement_method '\f and \w scans'
_diffrn_radiation_type MoK\a
_diffrn_radiation_wavelength 0.71073
_diffrn_reflns_av_R_equivalents 0.0431
_diffrn_reflns_av_unetI/netI 0.0288
_diffrn_reflns_Laue_measured_fraction_full 0.984
_diffrn_reflns_Laue_measured_fraction_max 0.984
_diffrn_reflns_limit_h_max 10
_diffrn_reflns_limit_h_min -10
_diffrn_reflns_limit_k_max 10
_diffrn_reflns_limit_k_min -10
_diffrn_reflns_limit_l_max 15
_diffrn_reflns_limit_l_min -15
_diffrn_reflns_number 19780
_diffrn_reflns_point_group_measured_fraction_full 0.984
_diffrn_reflns_point_group_measured_fraction_max 0.984
_diffrn_reflns_theta_full 24.998
_diffrn_reflns_theta_max 24.998
_diffrn_reflns_theta_min 1.681
_diffrn_source 'fine-focus sealed tube'
_exptl_absorpt_coefficient_mu 0.551
_exptl_absorpt_correction_type multi-scan
_exptl_crystal_colour 'light green'
_exptl_crystal_density_diffrn 1.277
_exptl_crystal_density_method 'not measured'
_exptl_crystal_description 'Block type'
_exptl_crystal_F_000 394
_exptl_crystal_size_max 0.250
_exptl_crystal_size_mid 0.200
_exptl_crystal_size_min 0.180
_exptl_transmission_factor_max 0.955
_exptl_transmission_factor_min 0.938
_refine_diff_density_max 0.365
_refine_diff_density_min -0.256
_refine_diff_density_rms 0.093
_refine_ls_extinction_method none
_refine_ls_goodness_of_fit_ref 1.126
_refine_ls_hydrogen_treatment mixed
_refine_ls_matrix_type full
_refine_ls_number_parameters 236
_refine_ls_number_reflns 3319
_refine_ls_number_restraints 0
_refine_ls_restrained_S_all 1.126
_refine_ls_R_factor_all 0.0372
_refine_ls_R_factor_gt 0.0306
_refine_ls_shift/su_max 0.000
_refine_ls_shift/su_mean 0.000
_refine_ls_structure_factor_coef Fsqd
_refine_ls_weighting_details 'w=1/[\s^2^(Fo^2^)+(0.0572P)^2^] where P=(Fo^2^+2Fc^2^)/3'
_refine_ls_weighting_scheme calc
_refine_ls_wR_factor_gt 0.0801
_refine_ls_wR_factor_ref 0.0909
_reflns_Friedel_coverage 0.000
_reflns_number_gt 3027
_reflns_number_total 3319
_reflns_threshold_expression 'I > 2\s(I)'
_cod_data_source_file d2dt03714a2.cif
_cod_data_source_block Compound(VRP3Ni)
_cod_database_code 7712314
_shelx_shelxl_version_number 2018/3
_shelx_space_group_comment
;
The symmetry employed for this shelxl refinement is uniquely defined
by the following loop, which should always be used as a source of
symmetry information in preference to the above space-group names.
They are only intended as comments.
;
_shelx_estimated_absorpt_t_min 0.938
_shelx_estimated_absorpt_t_max 0.955

loop_
_space_group_symop_operation_xyz
'x, y, z'
'-x, -y, -z'

loop_
_atom_site_label
_atom_site_type_symbol
_atom_site_fract_x
_atom_site_fract_y
_atom_site_fract_z
_atom_site_U_iso_or_equiv
_atom_site_adp_type
_atom_site_occupancy
_atom_site_site_symmetry_order
_atom_site_calc_flag
_atom_site_refinement_flags_posn
_atom_site_refinement_flags_adp
_atom_site_refinement_flags_occupancy
_atom_site_disorder_assembly
_atom_site_disorder_group
Ni1 Ni 0.500000 0.500000 0.500000 0.03225(13) Uani 1 2 d S . P . .
O1 O 0.44751(16) 0.62280(14) 0.60003(10) 0.0435(3) Uani 1 1 d . . . . .
N2 N 0.33471(17) 0.39143(16) 0.57273(12) 0.0352(3) Uani 1 1 d . . . . .
N1 N 0.10538(19) 0.05522(18) 0.36499(13) 0.0436(4) Uani 1 1 d . . . . .
N3 N 0.3671(2) 0.6972(2) 0.96104(13) 0.0499(4) Uani 1 1 d . . . . .
C11 C 0.2741(2) 0.3800(2) 0.67616(15) 0.0369(4) Uani 1 1 d . . . . .
C8 C 0.2799(2) 0.3061(2) 0.51740(14) 0.0348(4) Uani 1 1 d . . . . .
C5 C 0.1677(2) 0.1374(2) 0.41178(14) 0.0356(4) Uani 1 1 d . . . . .
C16 C 0.4006(2) 0.6638(2) 0.77632(15) 0.0387(4) Uani 1 1 d . . . . .
H16 H 0.450014 0.748322 0.747640 0.046 Uiso 1 1 calc R U . . .
C15 C 0.3434(2) 0.6236(2) 0.88928(14) 0.0387(4) Uani 1 1 d . . . . .
C6 C 0.2661(2) 0.0592(2) 0.48888(15) 0.0381(4) Uani 1 1 d . . . . .
H6 H 0.296448 -0.050603 0.505228 0.046 Uiso 1 1 calc R U . . .
C7 C 0.3190(2) 0.1422(2) 0.54111(15) 0.0380(4) Uani 1 1 d . . . . .
H7 H 0.382087 0.086960 0.593179 0.046 Uiso 1 1 calc R U . . .
C17 C 0.3865(2) 0.58156(19) 0.70433(14) 0.0334(4) Uani 1 1 d . . . . .
C12 C 0.3037(2) 0.4582(2) 0.74664(14) 0.0360(4) Uani 1 1 d . . . . .
C10 C 0.1319(2) 0.3037(2) 0.38731(17) 0.0455(5) Uani 1 1 d . . . . .
H10 H 0.069343 0.360463 0.335134 0.055 Uiso 1 1 calc R U . . .
C9 C 0.1881(2) 0.3848(2) 0.43955(17) 0.0444(5) Uani 1 1 d . . . . .
H9 H 0.162822 0.494821 0.421326 0.053 Uiso 1 1 calc R U . . .
C2 C 0.1577(2) -0.1152(2) 0.38143(17) 0.0459(5) Uani 1 1 d . . . . .
H2A H 0.080447 -0.155145 0.363984 0.055 Uiso 1 1 calc R U . . .
H2B H 0.162663 -0.161755 0.458845 0.055 Uiso 1 1 calc R U . . .
C13 C 0.2422(2) 0.4225(2) 0.86036(15) 0.0454(5) Uani 1 1 d . . . . .
H13 H 0.186555 0.342753 0.888923 0.054 Uiso 1 1 calc R U . . .
C3 C 0.0034(3) 0.1379(2) 0.28564(18) 0.0511(5) Uani 1 1 d . . . . .
H3A H -0.066371 0.228694 0.310083 0.061 Uiso 1 1 calc R U . . .
H3B H -0.060505 0.068091 0.285527 0.061 Uiso 1 1 calc R U . . .
C14 C 0.2608(3) 0.4997(2) 0.93046(16) 0.0475(5) Uani 1 1 d . . . . .
H14 H 0.219374 0.471295 1.005358 0.057 Uiso 1 1 calc R U . . .
C19 C 0.3108(3) 0.6504(3) 1.07981(17) 0.0555(5) Uani 1 1 d . . . . .
H19A H 0.374090 0.680208 1.117340 0.067 Uiso 1 1 calc R U . . .
H19B H 0.326238 0.536079 1.102031 0.067 Uiso 1 1 calc R U . . .
C1 C 0.3139(3) -0.1693(3) 0.31367(19) 0.0604(6) Uani 1 1 d . . . . .
H1A H 0.339817 -0.282709 0.329262 0.091 Uiso 1 1 calc R U . . .
H1B H 0.309741 -0.126509 0.236686 0.091 Uiso 1 1 calc R U . . .
H1C H 0.392091 -0.133130 0.331700 0.091 Uiso 1 1 calc R U . . .
C20 C 0.4406(3) 0.8321(3) 0.92054(19) 0.0632(6) Uani 1 1 d . . . . .
H20A H 0.527062 0.812263 0.860740 0.076 Uiso 1 1 calc R U . . .
H20B H 0.483021 0.841967 0.979427 0.076 Uiso 1 1 calc R U . . .
C18 C 0.1416(3) 0.7215(4) 1.1180(2) 0.0758(7) Uani 1 1 d . . . . .
H18A H 0.114441 0.684713 1.196647 0.114 Uiso 1 1 calc R U . . .
H18B H 0.125142 0.834708 1.098489 0.114 Uiso 1 1 calc R U . . .
H18C H 0.077201 0.690313 1.083151 0.114 Uiso 1 1 calc R U . . .
C4 C 0.0851(4) 0.1940(3) 0.1693(2) 0.0793(8) Uani 1 1 d . . . . .
H4A H 0.008878 0.247061 0.122817 0.119 Uiso 1 1 calc R U . . .
H4B H 0.146313 0.265900 0.167684 0.119 Uiso 1 1 calc R U . . .
H4C H 0.152192 0.104962 0.143077 0.119 Uiso 1 1 calc R U . . .
C21 C 0.3321(4) 0.9846(3) 0.8803(3) 0.0919(9) Uani 1 1 d . . . . .
H21A H 0.387683 1.068427 0.854833 0.138 Uiso 1 1 calc R U . . .
H21B H 0.291458 0.976953 0.820654 0.138 Uiso 1 1 calc R U . . .
H21C H 0.247380 1.006683 0.939441 0.138 Uiso 1 1 calc R U . . .
H30 H 0.196(2) 0.317(2) 0.7085(17) 0.050(6) Uiso 1 1 d . . . . .

loop_
_atom_site_aniso_label
_atom_site_aniso_U_11
_atom_site_aniso_U_22
_atom_site_aniso_U_33
_atom_site_aniso_U_23
_atom_site_aniso_U_13
_atom_site_aniso_U_12
Ni1 0.0374(2) 0.03282(19) 0.03074(19) -0.01141(13) -0.00295(13) -0.01346(13)
O1 0.0568(8) 0.0417(7) 0.0376(7) -0.0167(6) 0.0050(6) -0.0247(6)
N2 0.0376(8) 0.0349(8) 0.0379(8) -0.0130(6) -0.0064(7) -0.0114(6)
N1 0.0484(9) 0.0402(8) 0.0515(10) -0.0149(7) -0.0207(8) -0.0101(7)
N3 0.0648(11) 0.0536(10) 0.0404(9) -0.0199(8) -0.0088(8) -0.0195(9)
C11 0.0374(10) 0.0355(9) 0.0395(10) -0.0108(8) -0.0020(8) -0.0136(8)
C8 0.0348(9) 0.0363(9) 0.0369(9) -0.0131(7) -0.0027(8) -0.0128(7)
C5 0.0344(9) 0.0387(10) 0.0382(9) -0.0130(8) -0.0071(8) -0.0108(8)
C16 0.0425(10) 0.0378(10) 0.0401(10) -0.0150(8) -0.0033(8) -0.0137(8)
C15 0.0433(10) 0.0387(10) 0.0371(10) -0.0156(8) -0.0079(8) -0.0064(8)
C6 0.0431(10) 0.0297(9) 0.0433(10) -0.0108(7) -0.0101(8) -0.0070(8)
C7 0.0403(10) 0.0379(10) 0.0394(10) -0.0105(8) -0.0128(8) -0.0080(8)
C17 0.0331(9) 0.0336(9) 0.0336(9) -0.0123(7) -0.0024(7) -0.0064(7)
C12 0.0380(10) 0.0360(9) 0.0354(9) -0.0128(7) -0.0023(8) -0.0099(8)
C10 0.0521(12) 0.0360(10) 0.0529(12) -0.0084(8) -0.0256(10) -0.0051(8)
C9 0.0517(12) 0.0290(9) 0.0570(12) -0.0106(8) -0.0191(10) -0.0076(8)
C2 0.0520(12) 0.0430(11) 0.0538(12) -0.0183(9) -0.0155(9) -0.0161(9)
C13 0.0563(12) 0.0413(10) 0.0405(10) -0.0118(8) 0.0018(9) -0.0216(9)
C3 0.0514(12) 0.0523(12) 0.0621(13) -0.0177(10) -0.0248(10) -0.0145(10)
C14 0.0628(13) 0.0458(11) 0.0337(10) -0.0126(8) 0.0012(9) -0.0177(10)
C19 0.0643(14) 0.0694(14) 0.0413(11) -0.0235(10) -0.0112(10) -0.0164(11)
C1 0.0636(14) 0.0619(14) 0.0628(14) -0.0290(11) -0.0174(11) -0.0050(11)
C20 0.0839(17) 0.0693(15) 0.0542(13) -0.0312(11) -0.0076(12) -0.0321(13)
C18 0.0669(16) 0.097(2) 0.0708(16) -0.0413(15) 0.0019(13) -0.0209(14)
C4 0.092(2) 0.0798(18) 0.0566(15) 0.0004(13) -0.0276(14) -0.0103(15)
C21 0.118(3) 0.0635(17) 0.0831(19) -0.0225(14) 0.0061(18) -0.0205(17)

loop_
_atom_type_symbol
_atom_type_description
_atom_type_scat_dispersion_real
_atom_type_scat_dispersion_imag
_atom_type_scat_source
C C 0.0033 0.0016 'International Tables Vol C Tables 4.2.6.8 and 6.1.1.4'
H H 0.0000 0.0000 'International Tables Vol C Tables 4.2.6.8 and 6.1.1.4'
N N 0.0061 0.0033 'International Tables Vol C Tables 4.2.6.8 and 6.1.1.4'
Ni Ni 0.3393 1.1124 'International Tables Vol C Tables 4.2.6.8 and 6.1.1.4'
O O 0.0106 0.0060 'International Tables Vol C Tables 4.2.6.8 and 6.1.1.4'

loop_
_geom_angle_atom_site_label_1
_geom_angle_atom_site_label_2
_geom_angle_atom_site_label_3
_geom_angle
_geom_angle_site_symmetry_1
_geom_angle_site_symmetry_3
_geom_angle_publ_flag
O1 Ni1 O1 180.00(6) . 2_666 ?
O1 Ni1 N2 92.84(5) . . ?
O1 Ni1 N2 87.16(5) 2_666 . ?
O1 Ni1 N2 87.16(5) . 2_666 ?
O1 Ni1 N2 92.84(5) 2_666 2_666 ?
N2 Ni1 N2 180.0 . 2_666 ?
C17 O1 Ni1 126.36(11) . . ?
C11 N2 C8 116.04(15) . . ?
C11 N2 Ni1 122.23(12) . . ?
C8 N2 Ni1 121.52(11) . . ?
C5 N1 C3 121.05(15) . . ?
C5 N1 C2 120.80(15) . . ?
C3 N1 C2 117.57(15) . . ?
C15 N3 C20 121.03(17) . . ?
C15 N3 C19 121.73(17) . . ?
C20 N3 C19 117.12(16) . . ?
N2 C11 C12 126.52(17) . . ?
C9 C8 C7 118.18(16) . . ?
C9 C8 N2 120.86(15) . . ?
C7 C8 N2 120.96(16) . . ?
N1 C5 C6 121.73(16) . . ?
N1 C5 C10 121.82(16) . . ?
C6 C5 C10 116.42(15) . . ?
C15 C16 C17 122.34(16) . . ?
N3 C15 C16 122.27(17) . . ?
N3 C15 C14 119.86(17) . . ?
C16 C15 C14 117.86(16) . . ?
C7 C6 C5 121.30(16) . . ?
C6 C7 C8 121.36(17) . . ?
O1 C17 C16 118.84(15) . . ?
O1 C17 C12 122.08(15) . . ?
C16 C17 C12 119.07(16) . . ?
C13 C12 C17 117.83(16) . . ?
C13 C12 C11 120.52(16) . . ?
C17 C12 C11 121.51(16) . . ?
C9 C10 C5 121.30(17) . . ?
C8 C9 C10 121.37(17) . . ?
N1 C2 C1 114.67(18) . . ?
C14 C13 C12 122.74(18) . . ?
N1 C3 C4 115.24(19) . . ?
C13 C14 C15 120.08(17) . . ?
N3 C19 C18 115.0(2) . . ?
N3 C20 C21 113.7(2) . . ?

loop_
_geom_bond_atom_site_label_1
_geom_bond_atom_site_label_2
_geom_bond_distance
_geom_bond_site_symmetry_2
_geom_bond_publ_flag
Ni1 O1 1.8383(11) . ?
Ni1 O1 1.8383(11) 2_666 ?
Ni1 N2 1.9134(14) . ?
Ni1 N2 1.9135(14) 2_666 ?
O1 C17 1.304(2) . ?
N2 C11 1.294(2) . ?
N2 C8 1.441(2) . ?
N1 C5 1.383(2) . ?
N1 C3 1.450(3) . ?
N1 C2 1.453(2) . ?
N3 C15 1.376(2) . ?
N3 C20 1.454(3) . ?
N3 C19 1.460(3) . ?
C11 C12 1.419(2) . ?
C8 C9 1.371(3) . ?
C8 C7 1.386(2) . ?
C5 C6 1.403(3) . ?
C5 C10 1.406(3) . ?
C16 C15 1.391(3) . ?
C16 C17 1.400(2) . ?
C15 C14 1.422(3) . ?
C6 C7 1.384(2) . ?
C17 C12 1.419(2) . ?
C12 C13 1.406(3) . ?
C10 C9 1.390(2) . ?
C2 C1 1.501(3) . ?
C13 C14 1.362(3) . ?
C3 C4 1.503(3) . ?
C19 C18 1.506(4) . ?
C20 C21 1.492(4) . ?
